data_2013659
loop_
_publ_author_name
'Redhammer, G\"unther R.'
'Roth, G.'

_publ_section_title
;
 Lithium and sodium yttrium orthosilicate oxyapatite,
 LiY~9~(SiO~4~)~6~O~2~ and NaY~9~(SiO~4~)~6~O~2~, at both 100K and near
 room temperature
;
_journal_issue 12
_journal_name_full 'Acta Crystallographica Section C'
_journal_page_first i120
_journal_page_last i124
_journal_paper_doi 10.1107/S0108270103023321
_journal_volume 59
_journal_year 2003
_chemical_formula_iupac 'Na Y9 (Si O4)6 O2'
_chemical_formula_moiety 'Na1 O26 Si6 Y9'
_chemical_formula_sum 'Na O26 Si6 Y9'
_chemical_formula_weight 1407.72
_space_group_IT_number 176
_symmetry_cell_setting hexagonal
_symmetry_space_group_name_Hall '-P 6c'
_symmetry_space_group_name_H-M 'P 63/m'
_audit_creation_method 'WinGX routine CIF_UPDATE'
_cell_angle_alpha 90
_cell_angle_beta 90
_cell_angle_gamma 120
_cell_formula_units_Z 1
_cell_length_a 9.3274(10)
_cell_length_b 9.3274(10)
_cell_length_c 6.7554(7)
_cell_measurement_reflns_used 5008
_cell_measurement_temperature 100.0(10)
_cell_measurement_theta_max 32.07
_cell_measurement_theta_min 3.10
_cell_volume 508.98(9)
_computing_cell_refinement X-AREA
_computing_data_collection 'X-AREA (Stoe & Cie, 2002)'
_computing_data_reduction X-AREA
_computing_molecular_graphics 'Diamond 2.0 (Brandenburg & Berndt 1999)'
_computing_publication_material 'WinGX v1.64.05 (Farrugia, 1999)'
_computing_structure_refinement 'SHELXL97 (Sheldrick, 1997)'
_computing_structure_solution 'SHELXS97 (Sheldrick, 1997)'
_diffrn_ambient_temperature 100.0(10)
_diffrn_measured_fraction_theta_full 0.992
_diffrn_measured_fraction_theta_max 0.992
_diffrn_measurement_device '2-circle goniometer'
_diffrn_measurement_device_type 'STOE IPDS 2'
_diffrn_measurement_method 'rotation method'
_diffrn_radiation_type MoK\a
_diffrn_radiation_wavelength 0.71073
_diffrn_reflns_av_R_equivalents 0.0864
_diffrn_reflns_limit_h_max 13
_diffrn_reflns_limit_h_min -13
_diffrn_reflns_limit_k_max 13
_diffrn_reflns_limit_k_min -13
_diffrn_reflns_limit_l_max 9
_diffrn_reflns_limit_l_min -10
_diffrn_reflns_number 7439
_diffrn_reflns_theta_full 32.12
_diffrn_reflns_theta_max 32.12
_diffrn_reflns_theta_min 2.52
_diffrn_standards_decay_% 0
_diffrn_standards_interval_count 0
_diffrn_standards_interval_time 0
_diffrn_standards_number 0
_exptl_absorpt_coefficient_mu 25.84
_exptl_absorpt_correction_T_max 0.073
_exptl_absorpt_correction_T_min 0.027
_exptl_absorpt_correction_type numerical
_exptl_absorpt_process_details 'via equivalents using Stoe X-SHAPE and X-RED (Stoe & Cie, 1996)'
_exptl_crystal_colour colourless
_exptl_crystal_density_diffrn 4.593
_exptl_crystal_density_method 'not measured'
_exptl_crystal_description cuboid
_exptl_crystal_F_000 654
_exptl_crystal_size_max 0.15
_exptl_crystal_size_mid 0.14
_exptl_crystal_size_min 0.10
_refine_diff_density_max 0.93
_refine_diff_density_min -0.936
_refine_ls_extinction_coef 0.0093(8)
_refine_ls_extinction_expression Fc^*^=kFc[1+0.001xFc^2^\l^3^/sin(2\q)]^-1/4^
_refine_ls_extinction_method SHELXL
_refine_ls_goodness_of_fit_ref 1.204
_refine_ls_hydrogen_treatment none
_refine_ls_matrix_type full
_refine_ls_number_parameters 40
_refine_ls_number_reflns 637
_refine_ls_number_restraints 0
_refine_ls_restrained_S_all 1.204
_refine_ls_R_factor_gt 0.0356
_refine_ls_shift/su_max 0
_refine_ls_structure_factor_coef Fsqd
_refine_ls_weighting_details 'calc w=1/[\s^2^(Fo^2^)+(0.0168P)^2^+1.3664P] where P=(Fo^2^+2Fc^2^)/3'
_refine_ls_weighting_scheme calc
_refine_ls_wR_factor_ref 0.0566
_reflns_number_gt 534
_reflns_number_total 637
_reflns_threshold_expression 'I > 2\s(I)'
_cod_data_source_file ln1182.cif
_cod_data_source_block NaY100K
_cod_original_sg_symbol_H-M P63/m
_cod_original_formula_sum 'Na1 O26 Si6 Y9'
_cod_database_code 2013659
_cod_database_fobs_code 2013659

loop_
_symmetry_equiv_pos_as_xyz
'x, y, z'
'-x, -y, z+1/2'
'-y, x-y, z'
'y, -x+y, z+1/2'
'-x+y, -x, z'
'x-y, x, z+1/2'
'-x, -y, -z'
'x, y, -z-1/2'
'y, -x+y, -z'
'-y, x-y, -z-1/2'
'x-y, x, -z'
'-x+y, -x, -z-1/2'

loop_
_atom_site_label
_atom_site_fract_x
_atom_site_fract_y
_atom_site_fract_z
_atom_site_U_iso_or_equiv
_atom_site_adp_type
_atom_site_calc_flag
_atom_site_refinement_flags
_atom_site_occupancy
_atom_site_disorder_assembly
_atom_site_disorder_group
_atom_site_type_symbol
Y1 0.23648(6) 0.24108(6) 0.25 0.00835(14) Uani d S 1 . . Y
Y2 0.3333 0.6667 0.49839(14) 0.01172(18) Uani d SP 0.75 . . Y
Na 0.3333 0.6667 0.49839(14) 0.01172(18) Uani d SP 0.25 . . Na
Si 0.39754(17) 0.02623(17) 0.25 0.0071(3) Uani d S 1 . . Si
O4 0 0 0.25 0.0136(13) Uani d S 1 . . O
O1 0.5986(5) 0.1235(5) 0.25 0.0137(8) Uani d S 1 . . O
O2 0.3131(6) -0.1717(5) 0.25 0.0172(8) Uani d S 1 . . O
O3 0.3367(4) 0.0896(4) 0.0610(5) 0.0191(6) Uani d . 1 . . O

loop_
_atom_site_aniso_label
_atom_site_aniso_U_11
_atom_site_aniso_U_22
_atom_site_aniso_U_33
_atom_site_aniso_U_12
_atom_site_aniso_U_13
_atom_site_aniso_U_23
Y1 0.0097(2) 0.0098(2) 0.0071(2) 0.00599(18) 0 0
Y2 0.0116(2) 0.0116(2) 0.0120(4) 0.00580(11) 0 0
Na 0.0116(2) 0.0116(2) 0.0120(4) 0.00580(11) 0 0
Si 0.0076(6) 0.0059(6) 0.0079(6) 0.0034(5) 0 0
O4 0.0100(17) 0.0100(17) 0.021(4) 0.0050(8) 0 0
O1 0.0099(16) 0.0150(18) 0.018(2) 0.0076(15) 0 0
O2 0.028(2) 0.0086(17) 0.014(2) 0.0088(16) 0 0
O3 0.0341(17) 0.0193(13) 0.0120(14) 0.0195(13) -0.0116(13) -0.0084(11)

loop_
_atom_type_symbol
_atom_type_description
_atom_type_scat_dispersion_real
_atom_type_scat_dispersion_imag
_atom_type_scat_source
O O 0.0106 0.006 'International Tables Vol C Tables 4.2.6.8 and 6.1.1.4'
Si Si 0.0817 0.0704 'International Tables Vol C Tables 4.2.6.8 and 6.1.1.4'
Y Y -2.7962 3.5667 'International Tables Vol C Tables 4.2.6.8 and 6.1.1.4'
Na Na 0.0362 0.0249 'International Tables Vol C Tables 4.2.6.8 and 6.1.1.4'

loop_
_geom_angle_atom_site_label_1
_geom_angle_atom_site_label_2
_geom_angle_atom_site_label_3
_geom_angle_site_symmetry_1
_geom_angle_site_symmetry_3
_geom_angle
_geom_angle_publ_flag
O4 Y1 O3 . 6 102.93(9) ?
O3 Y1 O3 6 11 136.10(18) ?
O4 Y1 O1 . 5_665 152.74(10) ?
O3 Y1 O1 6 5_665 86.46(9) ?
O4 Y1 O3 . 8_556 83.51(8) ?
O3 Y1 O3 6 8_556 77.66(6) ?
O3 Y1 O3 11 8_556 140.17(13) ?
O1 Y1 O3 5_665 8_556 73.46(12) ?
O3 Y1 O3 8_556 . 63.90(15) ?
O4 Y1 O2 . 3 109.48(9) ?
O3 Y1 O2 6 3 69.09(9) ?
O1 Y1 O2 5_665 3 97.78(14) ?
O3 Y1 O2 . 3 146.15(8) ?
O2 Y2 O2 3 1_565 73.67(12) ?
O2 Y2 O1 3 7_666 155.09(14) ?
O2 Y2 O1 1_565 7_666 93.20(10) ?
O2 Y2 O1 5_665 7_666 123.67(14) ?
O1 Y2 O1 7_666 9_566 76.30(11) ?
O2 Y2 O3 3 4_565 89.73(13) ?
O2 Y2 O3 1_565 4_565 65.27(12) ?
O1 Y2 O3 7_666 4_565 65.42(11) ?
O1 Y2 O3 9_566 4_565 60.03(11) ?
O1 Y2 O3 11_556 4_565 126.69(10) ?
O2 Y2 O3 3 2_665 138.63(11) ?
O1 Y2 O3 11_556 2_665 65.42(11) ?
O3 Y2 O3 4_565 2_665 117.75(4) ?
O2 Si O3 . . 111.05(15) yes
O3 Si O3 . 8_556 103.7(2) yes
O2 Si O1 . . 114.1(2) yes
O3 Si O1 . . 108.23(16) yes

loop_
_geom_bond_atom_site_label_1
_geom_bond_atom_site_label_2
_geom_bond_site_symmetry_2
_geom_bond_distance
_geom_bond_publ_flag
Y1 O4 . 2.2275(5) yes
Y1 O3 6 2.265(3) yes
Y1 O1 5_665 2.334(4) yes
Y1 O3 . 2.412(3) yes
Y1 O2 3 2.628(5) yes
Y1 Si . 3.0468(15) ?
Y1 Si 3 3.2337(15) ?
Y1 Y1 3 3.8581(9) ?
Y2 O2 3 2.325(3) yes
Y2 O1 7_666 2.425(3) yes
Y2 O3 6 2.797(4) yes
Y2 Si 9_566 3.1945(13) ?
Si O2 . 1.605(4) yes
Si O3 . 1.624(3) yes
Si O3 8_556 1.624(3) no
Si O1 . 1.625(4) yes
